data_7121268
loop_
_publ_author_name
'Jiang, Chuanling'
'Bang, Yawen'
'Wang, Xinhao'
'Lu, Xuefeng'
'Lim, Zhenglong'
'Wei, Haipeng'
'El-Hankari, Samir'
'Wu, Jishan'
'Zeng, Zebing'

_publ_section_title
;
 Tetrabenzo-Chichibabin's hydrocarbons: substituent effects and unusual
 thermochromic and thermomagnetic behaviours.
;
_journal_issue 19
_journal_name_full 'Chemical communications (Cambridge, England)'
_journal_page_first 2389
_journal_page_last 2392
_journal_paper_doi 10.1039/c8cc00378e
_journal_volume 54
_journal_year 2018
_chemical_formula_sum 'C68 H64 Cl4 O12'
_chemical_formula_weight 1214.99
_space_group_IT_number 2
_space_group_name_Hall '-P 1'
_space_group_name_H-M_alt 'P -1'
_symmetry_cell_setting triclinic
_symmetry_space_group_name_Hall '-P 1'
_symmetry_space_group_name_H-M 'P -1'
_atom_sites_solution_hydrogens geom
_atom_sites_solution_primary direct
_atom_sites_solution_secondary difmap
_audit_creation_method SHELXL-97
_audit_update_record
;
2017-07-24 deposited with the CCDC.
2018-02-12 downloaded from the CCDC.
;
_cell_angle_alpha 106.135(5)
_cell_angle_beta 94.598(5)
_cell_angle_gamma 100.939(5)
_cell_formula_units_Z 1
_cell_length_a 7.3362(17)
_cell_length_b 12.952(3)
_cell_length_c 16.918(4)
_cell_measurement_reflns_used 1010
_cell_measurement_temperature 100(2)
_cell_measurement_theta_max 26.5155
_cell_measurement_theta_min 2.8565
_cell_volume 1501.0(6)
_computing_cell_refinement 'Bruker SMART'
_computing_data_collection 'Bruker SMART'
_computing_data_reduction 'Bruker SAINT'
_computing_molecular_graphics 'Bruker SHELXTL'
_computing_publication_material 'Bruker SHELXTL'
_computing_structure_refinement 'SHELXL-97 (Sheldrick, 1997)'
_computing_structure_solution 'SHELXS-97 (Sheldrick, 1990)'
_diffrn_ambient_temperature 100(2)
_diffrn_measured_fraction_theta_full 0.998
_diffrn_measured_fraction_theta_max 0.998
_diffrn_measurement_device_type 'CCD area detector'
_diffrn_measurement_method 'phi and omega scans'
_diffrn_radiation_monochromator graphite
_diffrn_radiation_source 'fine-focus sealed tube'
_diffrn_radiation_type MoK\a
_diffrn_radiation_wavelength 0.71073
_diffrn_reflns_av_R_equivalents 0.0427
_diffrn_reflns_av_sigmaI/netI 0.0517
_diffrn_reflns_limit_h_max 9
_diffrn_reflns_limit_h_min -9
_diffrn_reflns_limit_k_max 16
_diffrn_reflns_limit_k_min -16
_diffrn_reflns_limit_l_max 21
_diffrn_reflns_limit_l_min -21
_diffrn_reflns_number 19631
_diffrn_reflns_theta_full 27.50
_diffrn_reflns_theta_max 27.50
_diffrn_reflns_theta_min 1.68
_exptl_absorpt_coefficient_mu 0.261
_exptl_absorpt_correction_T_max 0.9496
_exptl_absorpt_correction_T_min 0.8589
_exptl_absorpt_correction_type multi-scan
_exptl_absorpt_process_details 'Sadabs, (Sheldrick 2001)'
_exptl_crystal_colour Yellow
_exptl_crystal_density_diffrn 1.344
_exptl_crystal_density_meas ?
_exptl_crystal_density_method 'not measured'
_exptl_crystal_description Block
_exptl_crystal_F_000 636
_exptl_crystal_size_max 0.60
_exptl_crystal_size_mid 0.40
_exptl_crystal_size_min 0.20
_refine_diff_density_max 0.984
_refine_diff_density_min -1.001
_refine_diff_density_rms 0.066
_refine_ls_extinction_method none
_refine_ls_goodness_of_fit_ref 1.036
_refine_ls_hydrogen_treatment constr
_refine_ls_matrix_type full
_refine_ls_number_parameters 385
_refine_ls_number_reflns 6894
_refine_ls_number_restraints 0
_refine_ls_restrained_S_all 1.036
_refine_ls_R_factor_all 0.0815
_refine_ls_R_factor_gt 0.0623
_refine_ls_shift/su_max 0.000
_refine_ls_shift/su_mean 0.000
_refine_ls_structure_factor_coef Fsqd
_refine_ls_weighting_details 'calc w=1/[\s^2^(Fo^2^)+(0.0544P)^2^+1.7693P] where P=(Fo^2^+2Fc^2^)/3'
_refine_ls_weighting_scheme calc
_refine_ls_wR_factor_gt 0.1375
_refine_ls_wR_factor_ref 0.1462
_reflns_number_gt 5427
_reflns_number_total 6894
_reflns_threshold_expression >2sigma(I)
_cod_data_source_file c8cc00378e2.cif
_cod_data_source_block b494
_cod_depositor_comments
;
The following automatic conversions were performed:

'_symmetry_cell_setting' value 'Triclinic' changed to 'triclinic'
according to
/home/data/users/saulius/crontab/automatic-downloads/rss-feeds/RSC/lib/dictionaries/cif_core.dic
dictionary named 'cif_core.dic' version 2.4.2 from 2011-04-26.

'_exptl_absorpt_correction_type' value 'Multi-scan' changed to
'multi-scan' according to
/home/data/users/saulius/crontab/automatic-downloads/rss-feeds/RSC/lib/dictionaries/cif_core.dic
dictionary named 'cif_core.dic' version 2.4.2 from 2011-04-26.

'_exptl_crystal_density_meas' value 'Not measured' was changed to '?'
- the value is perceived as not measured.

Automatic conversion script
Id: cif_fix_values 4973 2017-02-22 13:04:09Z antanas 

 Adding full bibliography for 7121266--7121269.cif.
;
_cod_original_cell_volume 1501.1(6)
_cod_original_sg_symbol_H-M P-1
_cod_database_code 7121268

loop_
_symmetry_equiv_pos_as_xyz
'x, y, z'
'-x, -y, -z'

loop_
_atom_site_label
_atom_site_type_symbol
_atom_site_fract_x
_atom_site_fract_y
_atom_site_fract_z
_atom_site_U_iso_or_equiv
_atom_site_adp_type
_atom_site_occupancy
_atom_site_symmetry_multiplicity
_atom_site_calc_flag
_atom_site_refinement_flags
O1 O 0.3115(2) 0.09297(13) 0.40592(10) 0.0204(4) Uani 1 1 d .
O2 O 0.2135(2) -0.09963(13) 0.28378(10) 0.0182(3) Uani 1 1 d .
O3 O 0.4134(2) -0.14575(13) 0.15931(10) 0.0200(4) Uani 1 1 d .
O4 O 0.7922(2) 0.36723(14) 0.05869(10) 0.0226(4) Uani 1 1 d .
O5 O 0.9991(2) 0.24036(14) -0.03335(10) 0.0233(4) Uani 1 1 d .
O6 O 1.1712(2) 0.11017(14) 0.02724(10) 0.0223(4) Uani 1 1 d .
C1 C 0.4248(3) 0.07772(19) 0.34522(14) 0.0170(5) Uani 1 1 d .
C2 C 0.3700(3) -0.02269(18) 0.28193(14) 0.0157(4) Uani 1 1 d .
C3 C 0.4807(3) -0.04669(18) 0.21822(14) 0.0166(4) Uani 1 1 d .
C4 C 0.6460(3) 0.02754(18) 0.21896(13) 0.0164(4) Uani 1 1 d .
H4 H 0.7211 0.0105 0.1760 0.020 Uiso 1 1 calc R
C5 C 0.7011(3) 0.12707(18) 0.28308(14) 0.0155(4) Uani 1 1 d .
C6 C 0.5858(3) 0.15316(18) 0.34426(14) 0.0167(4) Uani 1 1 d .
H6 H 0.6180 0.2230 0.3854 0.020 Uiso 1 1 calc R
C7 C 0.8828(3) 0.20450(18) 0.28591(13) 0.0144(4) Uani 1 1 d .
C8 C 0.9227(3) 0.21752(18) 0.20308(13) 0.0148(4) Uani 1 1 d .
C9 C 0.8396(3) 0.28908(19) 0.17240(14) 0.0178(5) Uani 1 1 d .
H9 H 0.7631 0.3307 0.2046 0.021 Uiso 1 1 calc R
C10 C 0.8685(3) 0.29978(18) 0.09445(14) 0.0173(5) Uani 1 1 d .
C11 C 0.9804(3) 0.23852(18) 0.04637(14) 0.0176(5) Uani 1 1 d .
C12 C 1.0642(3) 0.16715(18) 0.07782(14) 0.0175(5) Uani 1 1 d .
C13 C 1.0343(3) 0.15627(18) 0.15587(14) 0.0166(4) Uani 1 1 d .
H13 H 1.0902 0.1070 0.1768 0.020 Uiso 1 1 calc R
C14 C 0.3861(3) 0.1812(2) 0.48033(15) 0.0247(5) Uani 1 1 d .
H14A H 0.5144 0.1780 0.4988 0.037 Uiso 1 1 calc R
H14B H 0.3080 0.1744 0.5238 0.037 Uiso 1 1 calc R
H14C H 0.3869 0.2518 0.4695 0.037 Uiso 1 1 calc R
C15 C 0.0426(3) -0.0813(2) 0.24852(15) 0.0210(5) Uani 1 1 d .
H15A H 0.0353 -0.0045 0.2734 0.032 Uiso 1 1 calc R
H15B H -0.0645 -0.1304 0.2597 0.032 Uiso 1 1 calc R
H15C H 0.0403 -0.0963 0.1883 0.032 Uiso 1 1 calc R
C16 C 0.5215(4) -0.1763(2) 0.09358(15) 0.0252(5) Uani 1 1 d .
H16A H 0.5277 -0.1239 0.0612 0.038 Uiso 1 1 calc R
H16B H 0.4625 -0.2506 0.0574 0.038 Uiso 1 1 calc R
H16C H 0.6486 -0.1753 0.1171 0.038 Uiso 1 1 calc R
C17 C 0.6705(4) 0.4276(2) 0.10402(17) 0.0313(6) Uani 1 1 d .
H17A H 0.5665 0.3761 0.1151 0.047 Uiso 1 1 calc R
H17B H 0.6208 0.4703 0.0713 0.047 Uiso 1 1 calc R
H17C H 0.7406 0.4777 0.1568 0.047 Uiso 1 1 calc R
C18 C 1.1103(4) 0.3399(2) -0.04040(16) 0.0285(6) Uani 1 1 d .
H18A H 1.0505 0.4013 -0.0179 0.043 Uiso 1 1 calc R
H18B H 1.1211 0.3321 -0.0990 0.043 Uiso 1 1 calc R
H18C H 1.2355 0.3545 -0.0091 0.043 Uiso 1 1 calc R
C19 C 1.2623(4) 0.0390(2) 0.05910(15) 0.0244(5) Uani 1 1 d .
H19A H 1.3546 0.0830 0.1076 0.037 Uiso 1 1 calc R
H19B H 1.3259 -0.0018 0.0161 0.037 Uiso 1 1 calc R
H19C H 1.1690 -0.0131 0.0755 0.037 Uiso 1 1 calc R
C20 C 0.9979(3) 0.26283(17) 0.35733(13) 0.0138(4) Uani 1 1 d .
C21 C 0.9677(3) 0.25330(18) 0.44156(14) 0.0152(4) Uani 1 1 d .
C22 C 0.9274(3) 0.15175(19) 0.45830(15) 0.0175(5) Uani 1 1 d .
H22 H 0.9102 0.0850 0.4143 0.021 Uiso 1 1 calc R
C23 C 0.9128(3) 0.14859(19) 0.53901(15) 0.0191(5) Uani 1 1 d .
H23 H 0.8822 0.0797 0.5500 0.023 Uiso 1 1 calc R
C24 C 0.9429(3) 0.2463(2) 0.60380(14) 0.0188(5) Uani 1 1 d .
H24 H 0.9359 0.2439 0.6591 0.023 Uiso 1 1 calc R
C25 C 0.9830(3) 0.34696(19) 0.58819(14) 0.0166(5) Uani 1 1 d .
H25 H 1.0044 0.4134 0.6328 0.020 Uiso 1 1 calc R
C26 C 0.9919(3) 0.35092(18) 0.50656(13) 0.0140(4) Uani 1 1 d .
C27 C 1.0384(3) 0.45653(18) 0.48538(13) 0.0137(4) Uani 1 1 d .
C28 C 1.1831(3) 0.45152(18) 0.42817(13) 0.0137(4) Uani 1 1 d .
C29 C 1.3407(3) 0.53644(18) 0.44110(13) 0.0155(4) Uani 1 1 d .
H29 H 1.3523 0.6028 0.4849 0.019 Uiso 1 1 calc R
C30 C 1.4810(3) 0.52587(19) 0.39116(14) 0.0172(5) Uani 1 1 d .
H30 H 1.5875 0.5846 0.4002 0.021 Uiso 1 1 calc R
C31 C 1.4641(3) 0.4285(2) 0.32776(14) 0.0195(5) Uani 1 1 d .
H31 H 1.5599 0.4207 0.2933 0.023 Uiso 1 1 calc R
C32 C 1.3090(3) 0.34226(19) 0.31399(14) 0.0177(5) Uani 1 1 d .
H32 H 1.2998 0.2758 0.2706 0.021 Uiso 1 1 calc R
C33 C 1.1658(3) 0.35281(18) 0.36382(13) 0.0139(4) Uani 1 1 d .
C1S C 0.3644(4) 0.6639(2) 0.24890(17) 0.0281(6) Uani 1 1 d .
H1S1 H 0.3283 0.6516 0.3013 0.034 Uiso 1 1 calc R
H1S2 H 0.3222 0.7299 0.2431 0.034 Uiso 1 1 calc R
Cl1 Cl 0.61020(10) 0.68697(7) 0.25371(5) 0.0417(2) Uani 1 1 d .
Cl2 Cl 0.25310(17) 0.54915(8) 0.16480(8) 0.0868(4) Uani 1 1 d .

loop_
_atom_site_aniso_label
_atom_site_aniso_U_11
_atom_site_aniso_U_22
_atom_site_aniso_U_33
_atom_site_aniso_U_23
_atom_site_aniso_U_13
_atom_site_aniso_U_12
O1 0.0161(8) 0.0229(9) 0.0193(8) 0.0017(7) 0.0102(6) 0.0012(6)
O2 0.0141(8) 0.0191(8) 0.0221(8) 0.0090(7) 0.0036(6) 0.0005(6)
O3 0.0197(8) 0.0190(8) 0.0180(8) 0.0015(6) 0.0060(6) 0.0007(7)
O4 0.0291(9) 0.0249(9) 0.0199(8) 0.0091(7) 0.0067(7) 0.0158(7)
O5 0.0358(10) 0.0236(9) 0.0135(8) 0.0077(7) 0.0077(7) 0.0083(7)
O6 0.0291(9) 0.0268(9) 0.0193(8) 0.0099(7) 0.0144(7) 0.0166(7)
C1 0.0147(10) 0.0219(12) 0.0176(11) 0.0079(9) 0.0062(9) 0.0072(9)
C2 0.0125(10) 0.0173(11) 0.0193(11) 0.0084(9) 0.0040(8) 0.0028(8)
C3 0.0171(11) 0.0167(11) 0.0173(11) 0.0065(9) 0.0019(9) 0.0047(9)
C4 0.0150(10) 0.0220(12) 0.0147(11) 0.0066(9) 0.0061(8) 0.0069(9)
C5 0.0146(10) 0.0169(11) 0.0173(11) 0.0071(9) 0.0049(8) 0.0052(8)
C6 0.0167(11) 0.0167(11) 0.0165(11) 0.0034(9) 0.0052(9) 0.0045(9)
C7 0.0151(10) 0.0150(10) 0.0159(11) 0.0049(8) 0.0093(8) 0.0067(8)
C8 0.0153(10) 0.0155(10) 0.0127(10) 0.0029(8) 0.0055(8) 0.0018(8)
C9 0.0165(11) 0.0190(11) 0.0180(11) 0.0036(9) 0.0064(9) 0.0055(9)
C10 0.0192(11) 0.0149(11) 0.0174(11) 0.0043(9) 0.0018(9) 0.0041(9)
C11 0.0217(11) 0.0172(11) 0.0132(10) 0.0038(9) 0.0057(9) 0.0025(9)
C12 0.0180(11) 0.0167(11) 0.0175(11) 0.0033(9) 0.0071(9) 0.0041(9)
C13 0.0181(11) 0.0171(11) 0.0173(11) 0.0074(9) 0.0067(9) 0.0048(9)
C14 0.0156(11) 0.0332(14) 0.0209(12) 0.0013(10) 0.0078(9) 0.0028(10)
C15 0.0149(11) 0.0241(12) 0.0255(12) 0.0113(10) 0.0030(9) 0.0017(9)
C16 0.0271(13) 0.0238(13) 0.0202(12) -0.0002(10) 0.0082(10) 0.0028(10)
C17 0.0400(15) 0.0326(15) 0.0327(14) 0.0146(12) 0.0125(12) 0.0254(12)
C18 0.0404(15) 0.0282(14) 0.0244(13) 0.0140(11) 0.0155(11) 0.0121(12)
C19 0.0292(13) 0.0302(14) 0.0223(12) 0.0108(10) 0.0135(10) 0.0181(11)
C20 0.0141(10) 0.0130(10) 0.0165(11) 0.0044(8) 0.0078(8) 0.0061(8)
C21 0.0122(10) 0.0201(11) 0.0172(11) 0.0085(9) 0.0070(8) 0.0062(8)
C22 0.0136(10) 0.0168(11) 0.0234(12) 0.0063(9) 0.0061(9) 0.0044(9)
C23 0.0161(11) 0.0206(12) 0.0272(12) 0.0143(10) 0.0102(9) 0.0068(9)
C24 0.0170(11) 0.0284(13) 0.0176(11) 0.0136(10) 0.0073(9) 0.0091(9)
C25 0.0150(10) 0.0212(11) 0.0152(11) 0.0048(9) 0.0058(8) 0.0071(9)
C26 0.0099(9) 0.0180(11) 0.0167(11) 0.0076(9) 0.0047(8) 0.0047(8)
C27 0.0116(10) 0.0181(11) 0.0106(10) 0.0042(8) 0.0026(8) 0.0012(8)
C28 0.0118(10) 0.0193(11) 0.0140(10) 0.0085(9) 0.0046(8) 0.0062(8)
C29 0.0149(10) 0.0181(11) 0.0141(10) 0.0051(9) 0.0031(8) 0.0043(9)
C30 0.0147(10) 0.0196(11) 0.0191(11) 0.0087(9) 0.0052(9) 0.0022(9)
C31 0.0158(11) 0.0267(12) 0.0193(11) 0.0090(10) 0.0098(9) 0.0061(9)
C32 0.0196(11) 0.0210(12) 0.0139(11) 0.0043(9) 0.0081(9) 0.0070(9)
C33 0.0128(10) 0.0180(11) 0.0130(10) 0.0068(8) 0.0041(8) 0.0040(8)
C1S 0.0239(13) 0.0294(14) 0.0359(15) 0.0138(12) 0.0107(11) 0.0087(11)
Cl1 0.0265(3) 0.0488(5) 0.0627(5) 0.0331(4) 0.0157(3) 0.0103(3)
Cl2 0.0748(7) 0.0467(6) 0.1078(9) -0.0073(6) -0.0481(7) 0.0095(5)

loop_
_atom_type_symbol
_atom_type_description
_atom_type_scat_dispersion_real
_atom_type_scat_dispersion_imag
_atom_type_scat_source
C C 0.0033 0.0016 'International Tables Vol C Tables 4.2.6.8 and 6.1.1.4'
H H 0.0000 0.0000 'International Tables Vol C Tables 4.2.6.8 and 6.1.1.4'
O O 0.0106 0.0060 'International Tables Vol C Tables 4.2.6.8 and 6.1.1.4'
Cl Cl 0.1484 0.1585 'International Tables Vol C Tables 4.2.6.8 and 6.1.1.4'

loop_
_geom_angle_atom_site_label_1
_geom_angle_atom_site_label_2
_geom_angle_atom_site_label_3
_geom_angle
_geom_angle_site_symmetry_1
C1 O1 C14 116.32(17) .
C2 O2 C15 113.21(17) .
C3 O3 C16 117.35(18) .
C10 O4 C17 117.00(18) .
C11 O5 C18 115.34(18) .
C12 O6 C19 116.73(18) .
O1 C1 C6 124.4(2) .
O1 C1 C2 115.38(19) .
C6 C1 C2 120.2(2) .
O2 C2 C1 120.59(19) .
O2 C2 C3 120.02(19) .
C1 C2 C3 119.3(2) .
O3 C3 C4 125.1(2) .
O3 C3 C2 114.52(19) .
C4 C3 C2 120.4(2) .
C3 C4 C5 119.9(2) .
C6 C5 C4 119.6(2) .
C6 C5 C7 120.54(19) .
C4 C5 C7 119.90(19) .
C1 C6 C5 120.5(2) .
C20 C7 C5 123.23(19) .
C20 C7 C8 122.2(2) .
C5 C7 C8 114.45(19) .
C9 C8 C13 120.1(2) .
C9 C8 C7 118.68(19) .
C13 C8 C7 121.2(2) .
C8 C9 C10 120.0(2) .
O4 C10 C9 124.4(2) .
O4 C10 C11 115.2(2) .
C9 C10 C11 120.4(2) .
O5 C11 C12 118.8(2) .
O5 C11 C10 121.8(2) .
C12 C11 C10 119.2(2) .
O6 C12 C13 124.0(2) .
O6 C12 C11 115.79(19) .
C13 C12 C11 120.2(2) .
C8 C13 C12 120.1(2) .
C7 C20 C21 125.0(2) .
C7 C20 C33 124.47(19) .
C21 C20 C33 110.34(18) .
C26 C21 C22 119.5(2) .
C26 C21 C20 117.55(19) .
C22 C21 C20 122.9(2) .
C23 C22 C21 120.2(2) .
C22 C23 C24 120.0(2) .
C25 C24 C23 120.4(2) .
C24 C25 C26 120.0(2) .
C21 C26 C25 119.9(2) .
C21 C26 C27 117.13(19) .
C25 C26 C27 122.9(2) .
C27 C27 C28 125.3(2) 2_766
C27 C27 C26 124.6(2) 2_766
C28 C27 C26 110.14(18) .
C29 C28 C33 119.73(19) .
C29 C28 C27 122.3(2) .
C33 C28 C27 117.75(19) .
C30 C29 C28 121.1(2) .
C29 C30 C31 119.2(2) .
C30 C31 C32 120.8(2) .
C31 C32 C33 120.3(2) .
C32 C33 C28 118.9(2) .
C32 C33 C20 124.6(2) .
C28 C33 C20 116.44(18) .
Cl2 C1S Cl1 111.13(15) .

loop_
_geom_bond_atom_site_label_1
_geom_bond_atom_site_label_2
_geom_bond_distance
_geom_bond_site_symmetry_2
O1 C1 1.368(3) .
O1 C14 1.430(3) .
O2 C2 1.379(3) .
O2 C15 1.434(3) .
O3 C3 1.361(3) .
O3 C16 1.428(3) .
O4 C10 1.366(3) .
O4 C17 1.428(3) .
O5 C11 1.373(3) .
O5 C18 1.429(3) .
O6 C12 1.367(3) .
O6 C19 1.428(3) .
C1 C6 1.387(3) .
C1 C2 1.399(3) .
C2 C3 1.403(3) .
C3 C4 1.394(3) .
C4 C5 1.399(3) .
C5 C6 1.398(3) .
C5 C7 1.497(3) .
C7 C20 1.353(3) .
C7 C8 1.502(3) .
C8 C9 1.390(3) .
C8 C13 1.392(3) .
C9 C10 1.392(3) .
C10 C11 1.401(3) .
C11 C12 1.397(3) .
C12 C13 1.396(3) .
C20 C21 1.494(3) .
C20 C33 1.500(3) .
C21 C26 1.396(3) .
C21 C22 1.404(3) .
C22 C23 1.389(3) .
C23 C24 1.392(3) .
C24 C25 1.383(3) .
C25 C26 1.402(3) .
C26 C27 1.494(3) .
C27 C27 1.344(4) 2_766
C27 C28 1.491(3) .
C28 C29 1.392(3) .
C28 C33 1.407(3) .
C29 C30 1.386(3) .
C30 C31 1.387(3) .
C31 C32 1.388(3) .
C32 C33 1.402(3) .
C1S Cl2 1.754(3) .
C1S Cl1 1.763(3) .
